data_7203555
loop_
_publ_author_name
'Dey, Archan'
'Pati, Narendra Nath'
'Desiraju, Gautam R.'

_publ_section_title
;
 Crystal structure prediction with the supramolecular synthon approach:
 Experimental structures of 2-amino-4-ethylphenol and
 3-amino-2-naphthol and comparison with prediction
;
_journal_issue 10
_journal_name_full CrystEngComm
_journal_page_first 751
_journal_paper_doi 10.1039/b609101f
_journal_volume 8
_journal_year 2006
_chemical_formula_moiety C8H11NO
_chemical_formula_sum 'C8 H11 N O'
_chemical_formula_weight 137.18
_chemical_melting_point 408
_chemical_name_common 2-amino-4-ethylphenol
_chemical_name_systematic
;
2-amino-4-ethylphenol
;
_space_group_IT_number 14
_symmetry_cell_setting monoclinic
_symmetry_space_group_name_Hall '-P 2ybc'
_symmetry_space_group_name_H-M 'P 1 21/c 1'
_atom_sites_solution_hydrogens geom
_atom_sites_solution_primary direct
_atom_sites_solution_secondary difmap
_audit_creation_method SHELXL-97
_cell_angle_alpha 90.00
_cell_angle_beta 94.861(14)
_cell_angle_gamma 90.00
_cell_formula_units_Z 4
_cell_length_a 14.806(13)
_cell_length_b 7.155(6)
_cell_length_c 7.820(7)
_cell_measurement_reflns_used 585
_cell_measurement_temperature 100(2)
_cell_measurement_theta_max 25.62
_cell_measurement_theta_min 3.87
_cell_volume 825.4(12)
_computing_cell_refinement 'Bruker SMART'
_computing_data_collection 'Bruker SMART'
_computing_data_reduction 'Bruker SAINT'
_computing_structure_refinement 'SHELXL-97 (Sheldrick, 1997)'
_computing_structure_solution 'SHELXS-97 (Sheldrick, 1990)'
_diffrn_ambient_temperature 100(2)
_diffrn_measured_fraction_theta_full 1.000
_diffrn_measured_fraction_theta_max 1.000
_diffrn_measurement_device_type 'CCD area detector'
_diffrn_measurement_method 'phi and omega scans'
_diffrn_radiation_monochromator graphite
_diffrn_radiation_source 'fine-focus sealed tube'
_diffrn_radiation_type MoK\a
_diffrn_radiation_wavelength 0.71073
_diffrn_reflns_av_R_equivalents 0.1867
_diffrn_reflns_av_sigmaI/netI 0.1683
_diffrn_reflns_limit_h_max 17
_diffrn_reflns_limit_h_min -17
_diffrn_reflns_limit_k_max 8
_diffrn_reflns_limit_k_min -8
_diffrn_reflns_limit_l_max 9
_diffrn_reflns_limit_l_min -9
_diffrn_reflns_number 6353
_diffrn_reflns_theta_full 25.00
_diffrn_reflns_theta_max 25.00
_diffrn_reflns_theta_min 1.38
_exptl_absorpt_coefficient_mu 0.073
_exptl_absorpt_correction_type none
_exptl_crystal_colour brown
_exptl_crystal_density_diffrn 1.104
_exptl_crystal_density_method 'not measured'
_exptl_crystal_description block
_exptl_crystal_F_000 296
_exptl_crystal_size_max 0.40
_exptl_crystal_size_mid 0.22
_exptl_crystal_size_min 0.02
_refine_diff_density_max 0.283
_refine_diff_density_min -0.287
_refine_diff_density_rms 0.076
_refine_ls_extinction_coef 0.017(7)
_refine_ls_extinction_expression Fc^*^=kFc[1+0.001xFc^2^\l^3^/sin(2\q)]^-1/4^
_refine_ls_extinction_method SHELXL
_refine_ls_goodness_of_fit_ref 0.927
_refine_ls_hydrogen_treatment mixed
_refine_ls_matrix_type full
_refine_ls_number_parameters 105
_refine_ls_number_reflns 1460
_refine_ls_number_restraints 0
_refine_ls_restrained_S_all 0.927
_refine_ls_R_factor_all 0.1872
_refine_ls_R_factor_gt 0.0806
_refine_ls_shift/su_max 0.000
_refine_ls_shift/su_mean 0.000
_refine_ls_structure_factor_coef Fsqd
_refine_ls_weighting_details 'calc w=1/[\s^2^(Fo^2^)+(0.1099P)^2^+0.0000P] where P=(Fo^2^+2Fc^2^)/3'
_refine_ls_weighting_scheme calc
_refine_ls_wR_factor_gt 0.1759
_refine_ls_wR_factor_ref 0.2201
_reflns_number_gt 663
_reflns_number_total 1460
_reflns_threshold_expression >2sigma(I)
_cod_data_source_file b609101f.txt
_cod_data_source_block 1
_cod_depositor_comments
;
The following automatic conversions were performed:
'_symmetry_cell_setting' value 'Monoclinic' changed to 'monoclinic'
according to '/home/saulius/struct/CIF-dictionaries/cif_core.dic'
dictionary named 'cif_core.dic' version 2.4.1 from 2010-06-29.

Automatic conversion script
Id: cif_fix_enum 1527 2010-12-29 10:47:43Z saulius 
;
_cod_original_sg_symbol_H-M P2(1)/c
_cod_database_code 7203555

loop_
_symmetry_equiv_pos_as_xyz
'x, y, z'
'-x, y+1/2, -z+1/2'
'-x, -y, -z'
'x, -y-1/2, z-1/2'

loop_
_atom_site_label
_atom_site_type_symbol
_atom_site_fract_x
_atom_site_fract_y
_atom_site_fract_z
_atom_site_U_iso_or_equiv
_atom_site_adp_type
_atom_site_occupancy
_atom_site_symmetry_multiplicity
_atom_site_calc_flag
_atom_site_refinement_flags
_atom_site_disorder_assembly
_atom_site_disorder_group
O1 O 0.0050(2) 0.0640(4) 0.2673(3) 0.0282(9) Uani 1 1 d . . .
C1 C 0.2393(3) -0.1015(6) 0.2820(5) 0.0256(12) Uani 1 1 d . . .
H1 H 0.2762 -0.1905 0.3450 0.031 Uiso 1 1 calc R . .
N1 N 0.1072(3) -0.1990(5) 0.4382(4) 0.0261(11) Uani 1 1 d . . .
C2 C 0.0930(3) 0.0520(6) 0.2280(5) 0.0224(11) Uani 1 1 d . . .
C3 C 0.2773(3) 0.0063(6) 0.1528(5) 0.0253(12) Uani 1 1 d . . .
C4 C 0.1497(3) -0.0800(6) 0.3184(4) 0.0221(11) Uani 1 1 d . . .
C5 C 0.2192(3) 0.1377(6) 0.0634(5) 0.0312(13) Uani 1 1 d . . .
H5 H 0.2423 0.2125 -0.0234 0.037 Uiso 1 1 calc R . .
C6 C 0.1293(3) 0.1601(6) 0.0994(5) 0.0301(13) Uani 1 1 d . . .
H6 H 0.0921 0.2490 0.0367 0.036 Uiso 1 1 calc R . .
C7 C 0.3754(3) -0.0129(6) 0.1198(5) 0.0335(13) Uani 1 1 d . . .
H7A H 0.3829 0.0265 0.0005 0.040 Uiso 1 1 calc R . .
H7B H 0.3928 -0.1463 0.1303 0.040 Uiso 1 1 calc R . .
C8 C 0.4396(4) 0.1020(9) 0.2421(8) 0.076(2) Uani 1 1 d . . .
H8A H 0.4236 0.2346 0.2312 0.113 Uiso 1 1 calc R . .
H8B H 0.5021 0.0840 0.2130 0.113 Uiso 1 1 calc R . .
H8C H 0.4342 0.0610 0.3604 0.113 Uiso 1 1 calc R . .
H2A H 0.154(2) -0.260(5) 0.494(5) 0.017(11) Uiso 1 1 d . . .
H1A H 0.058(3) -0.117(6) 0.514(5) 0.047(13) Uiso 1 1 d . . .
H3A H -0.028(3) 0.130(7) 0.191(6) 0.046(16) Uiso 1 1 d . . .

loop_
_atom_site_aniso_label
_atom_site_aniso_U_11
_atom_site_aniso_U_22
_atom_site_aniso_U_33
_atom_site_aniso_U_23
_atom_site_aniso_U_13
_atom_site_aniso_U_12
O1 0.056(2) 0.020(2) 0.0083(15) 0.0010(13) 0.0006(15) 0.0069(16)
C1 0.049(3) 0.016(3) 0.011(2) -0.0015(18) 0.001(2) 0.004(2)
N1 0.051(3) 0.017(2) 0.0107(18) 0.0052(17) 0.0031(18) 0.003(2)
C2 0.042(3) 0.017(3) 0.008(2) -0.0011(17) 0.0031(19) 0.003(2)
C3 0.047(3) 0.016(3) 0.013(2) 0.003(2) 0.004(2) 0.000(2)
C4 0.049(3) 0.012(3) 0.005(2) -0.0023(17) 0.000(2) -0.004(2)
C5 0.064(4) 0.019(3) 0.012(2) 0.0039(19) 0.010(2) -0.002(2)
C6 0.055(3) 0.022(3) 0.014(2) 0.0056(19) 0.007(2) 0.004(2)
C7 0.059(4) 0.023(3) 0.020(2) 0.002(2) 0.007(2) 0.000(2)
C8 0.069(4) 0.082(5) 0.078(4) -0.044(4) 0.021(3) -0.017(4)

loop_
_atom_type_symbol
_atom_type_description
_atom_type_scat_dispersion_real
_atom_type_scat_dispersion_imag
_atom_type_scat_source
C C 0.0033 0.0016 'International Tables Vol C Tables 4.2.6.8 and 6.1.1.4'
H H 0.0000 0.0000 'International Tables Vol C Tables 4.2.6.8 and 6.1.1.4'
N N 0.0061 0.0033 'International Tables Vol C Tables 4.2.6.8 and 6.1.1.4'
O O 0.0106 0.0060 'International Tables Vol C Tables 4.2.6.8 and 6.1.1.4'

loop_
_geom_angle_atom_site_label_1
_geom_angle_atom_site_label_2
_geom_angle_atom_site_label_3
_geom_angle
_geom_angle_site_symmetry_1
_geom_angle_site_symmetry_3
_geom_angle_publ_flag
C2 O1 H3A 112(3) . . ?
C4 C1 C3 121.8(4) . . ?
C4 C1 H1 119.1 . . ?
C3 C1 H1 119.1 . . ?
C4 N1 H2A 104(2) . . ?
C4 N1 H1A 112(2) . . ?
H2A N1 H1A 120(3) . . ?
O1 C2 C6 123.6(4) . . ?
O1 C2 C4 117.8(4) . . ?
C6 C2 C4 118.5(4) . . ?
C5 C3 C1 116.7(4) . . ?
C5 C3 C7 122.0(4) . . ?
C1 C3 C7 121.2(4) . . ?
C1 C4 C2 120.6(4) . . ?
C1 C4 N1 122.9(4) . . ?
C2 C4 N1 116.4(4) . . ?
C6 C5 C3 121.8(4) . . ?
C6 C5 H5 119.1 . . ?
C3 C5 H5 119.1 . . ?
C5 C6 C2 120.6(4) . . ?
C5 C6 H6 119.7 . . ?
C2 C6 H6 119.7 . . ?
C3 C7 C8 113.7(4) . . ?
C3 C7 H7A 108.8 . . ?
C8 C7 H7A 108.8 . . ?
C3 C7 H7B 108.8 . . ?
C8 C7 H7B 108.8 . . ?
H7A C7 H7B 107.7 . . ?
C7 C8 H8A 109.5 . . ?
C7 C8 H8B 109.5 . . ?
H8A C8 H8B 109.5 . . ?
C7 C8 H8C 109.5 . . ?
H8A C8 H8C 109.5 . . ?
H8B C8 H8C 109.5 . . ?

loop_
_geom_bond_atom_site_label_1
_geom_bond_atom_site_label_2
_geom_bond_distance
_geom_bond_site_symmetry_2
_geom_bond_publ_flag
O1 C2 1.368(5) . ?
O1 H3A 0.87(5) . ?
C1 C4 1.388(6) . ?
C1 C3 1.424(6) . ?
C1 H1 0.9500 . ?
N1 C4 1.449(5) . ?
N1 H2A 0.90(4) . ?
N1 H1A 1.15(4) . ?
C2 C6 1.411(6) . ?
C2 C4 1.413(5) . ?
C3 C5 1.418(6) . ?
C3 C7 1.503(6) . ?
C5 C6 1.393(6) . ?
C5 H5 0.9500 . ?
C6 H6 0.9500 . ?
C7 C8 1.530(6) . ?
C7 H7A 0.9900 . ?
C7 H7B 0.9900 . ?
C8 H8A 0.9800 . ?
C8 H8B 0.9800 . ?
C8 H8C 0.9800 . ?

loop_
_cod_related_entry_id
_cod_related_entry_database
_cod_related_entry_code
1 ChemSpider 630127
